data_4335592
loop_
_publ_author_name
'Daniel Tofan'
'Manuel Temprado'
'Subhojit Majumdar'
'Carl D. Hoff'
'Christopher C. Cummins'

_publ_section_title
;
 Functionalization Reactions Characteristic of a Robust Bicyclic
 Diphosphane Framework
;
_journal_name_full 'Inorganic Chemistry'
_journal_page_first 8851
_journal_page_last 8864
_journal_paper_doi 10.1021/ic401052a
_journal_volume 52
_journal_year 2013
_chemical_formula_sum 'C38 H50 Cl10 Mo N2 O2 P2'
_chemical_formula_weight 1079.18
_chemical_name_systematic
; 
 ? 
;
_space_group_IT_number 14
_symmetry_cell_setting monoclinic
_symmetry_space_group_name_Hall '-P 2yn'
_symmetry_space_group_name_H-M 'P 1 21/n 1'
_atom_sites_solution_hydrogens geom
_atom_sites_solution_primary direct
_atom_sites_solution_secondary difmap
_audit_creation_method SHELXL-97
_cell_angle_alpha 90.00
_cell_angle_beta 110.417(3)
_cell_angle_gamma 90.00
_cell_formula_units_Z 4
_cell_length_a 13.838(2)
_cell_length_b 18.902(3)
_cell_length_c 19.269(3)
_cell_measurement_reflns_used 9862
_cell_measurement_temperature 100(2)
_cell_measurement_theta_max 29.36
_cell_measurement_theta_min 2.50
_cell_volume 4723.5(13)
_computing_cell_refinement 'SAINT 7.46A (Bruker-AXS, 2011)'
_computing_data_collection 'APEX2 v2011.4.0 (Bruker-AXS, 2011)'
_computing_data_reduction 'SAINT 7.46A (Bruker-AXS, 2011)'
_computing_molecular_graphics 'Bruker SHELXTL'
_computing_publication_material 'Bruker SHELXTL'
_computing_structure_refinement 'SHELXL-97 (Sheldrick, 2008)'
_computing_structure_solution 'SHELXS-97 (Sheldrick, 2008)'
_diffrn_ambient_temperature 100(2)
_diffrn_detector_area_resol_mean 8.3
_diffrn_measured_fraction_theta_full 1.000
_diffrn_measured_fraction_theta_max 1.000
_diffrn_measurement_device_type 'Bruker Smart APEX2 CCD'
_diffrn_measurement_method '\f and \w scans'
_diffrn_radiation_monochromator graphite
_diffrn_radiation_source 'fine-focus sealed tube'
_diffrn_radiation_type MoK\a
_diffrn_radiation_wavelength 0.71073
_diffrn_reflns_av_R_equivalents 0.0605
_diffrn_reflns_av_sigmaI/netI 0.0342
_diffrn_reflns_limit_h_max 18
_diffrn_reflns_limit_h_min -18
_diffrn_reflns_limit_k_max 25
_diffrn_reflns_limit_k_min -25
_diffrn_reflns_limit_l_max 26
_diffrn_reflns_limit_l_min -26
_diffrn_reflns_number 111074
_diffrn_reflns_theta_full 29.13
_diffrn_reflns_theta_max 29.13
_diffrn_reflns_theta_min 1.56
_exptl_absorpt_coefficient_mu 0.946
_exptl_absorpt_correction_T_max 0.9542
_exptl_absorpt_correction_T_min 0.9113
_exptl_absorpt_correction_type multi-scan
_exptl_absorpt_process_details 'SADABS (Sheldrick, 2009)'
_exptl_crystal_colour yellow
_exptl_crystal_density_diffrn 1.517
_exptl_crystal_description block
_exptl_crystal_F_000 2200
_exptl_crystal_size_max 0.10
_exptl_crystal_size_mid 0.10
_exptl_crystal_size_min 0.05
_refine_diff_density_max 0.928
_refine_diff_density_min -0.789
_refine_diff_density_rms 0.084
_refine_ls_extinction_method none
_refine_ls_goodness_of_fit_ref 1.141
_refine_ls_hydrogen_treatment mixed
_refine_ls_matrix_type full
_refine_ls_number_parameters 613
_refine_ls_number_reflns 12696
_refine_ls_number_restraints 119
_refine_ls_restrained_S_all 1.137
_refine_ls_R_factor_all 0.0566
_refine_ls_R_factor_gt 0.0431
_refine_ls_shift/su_max 0.002
_refine_ls_shift/su_mean 0.000
_refine_ls_structure_factor_coef Fsqd
_refine_ls_weighting_details 'calc w=1/[\s^2^(Fo^2^)+(0.0106P)^2^+9.6531P] where P=(Fo^2^+2Fc^2^)/3'
_refine_ls_weighting_scheme calc
_refine_ls_wR_factor_gt 0.0832
_refine_ls_wR_factor_ref 0.0879
_reflns_number_gt 10548
_reflns_number_total 12696
_reflns_threshold_expression >2sigma(I)
_cod_data_source_file ic401052a_si_001.cif
_cod_data_source_block x8_12025-final
_cod_original_cell_volume 4723.6(14)
_cod_database_code 4335592

loop_
_symmetry_equiv_pos_as_xyz
'x, y, z'
'-x+1/2, y+1/2, -z+1/2'
'-x, -y, -z'
'x-1/2, -y-1/2, z-1/2'

loop_
_atom_site_label
_atom_site_type_symbol
_atom_site_fract_x
_atom_site_fract_y
_atom_site_fract_z
_atom_site_U_iso_or_equiv
_atom_site_adp_type
_atom_site_occupancy
_atom_site_symmetry_multiplicity
_atom_site_calc_flag
_atom_site_refinement_flags
_atom_site_disorder_assembly
_atom_site_disorder_group
Mo1 Mo 0.001155(16) 0.174819(11) 0.334215(11) 0.01606(5) Uani 1 1 d . . .
C1 C 0.0729(2) 0.20978(18) 0.27216(15) 0.0318(7) Uani 1 1 d . . .
O1 O 0.11009(19) 0.22655(17) 0.22890(13) 0.0539(8) Uani 1 1 d . . .
C2 C -0.0097(3) 0.09479(17) 0.26814(17) 0.0394(8) Uani 1 1 d . . .
O2 O -0.0115(3) 0.05051(16) 0.22772(15) 0.0846(13) Uani 1 1 d . . .
C3 C -0.1655(2) 0.15509(17) 0.25191(18) 0.0330(7) Uani 1 1 d D . .
H3A H -0.201(3) 0.1176(16) 0.268(2) 0.056(12) Uiso 1 1 d D . .
H3B H -0.156(2) 0.1426(16) 0.2069(12) 0.022(8) Uiso 1 1 d D . .
C4 C -0.1523(2) 0.22437(16) 0.28118(16) 0.0270(6) Uani 1 1 d D . .
H4A H -0.177(2) 0.2357(16) 0.3225(13) 0.029(8) Uiso 1 1 d D . .
C5 C -0.0877(2) 0.26769(16) 0.25906(16) 0.0270(6) Uani 1 1 d D . .
H5A H -0.070(3) 0.3135(12) 0.279(2) 0.059(12) Uiso 1 1 d D . .
H5B H -0.097(3) 0.2642(19) 0.2079(11) 0.043(10) Uiso 1 1 d D . .
Cl1 Cl -0.08985(5) 0.11187(3) 0.41601(3) 0.01984(12) Uani 1 1 d . . .
P1 P 0.10015(5) 0.23236(3) 0.51049(3) 0.01347(12) Uani 1 1 d . . .
P2 P 0.17336(5) 0.13425(3) 0.50077(3) 0.01287(12) Uani 1 1 d . . .
N1 N 0.04083(16) 0.25881(10) 0.42758(11) 0.0147(4) Uani 1 1 d . . .
N2 N 0.14380(15) 0.12404(10) 0.41312(11) 0.0138(4) Uani 1 1 d . . .
C11 C 0.03018(19) 0.20850(13) 0.57199(13) 0.0176(5) Uani 1 1 d . . .
H11A H 0.0041 0.2519 0.5882 0.021 Uiso 1 1 calc R . .
H11B H -0.0298 0.1785 0.5448 0.021 Uiso 1 1 calc R . .
C12 C 0.09968(19) 0.16893(14) 0.63901(13) 0.0182(5) Uani 1 1 d . . .
C121 C 0.1059(2) 0.20335(16) 0.71142(15) 0.0250(6) Uani 1 1 d . . .
H12A H 0.1566 0.1782 0.7527 0.038 Uiso 1 1 calc R . .
H12B H 0.0382 0.2012 0.7169 0.038 Uiso 1 1 calc R . .
H12C H 0.1269 0.2529 0.7115 0.038 Uiso 1 1 calc R . .
C131 C 0.2140(2) 0.06534(16) 0.69801(15) 0.0270(6) Uani 1 1 d . . .
H13A H 0.2208 0.0898 0.7443 0.041 Uiso 1 1 calc R . .
H13B H 0.2822 0.0598 0.6940 0.041 Uiso 1 1 calc R . .
H13C H 0.1831 0.0186 0.6978 0.041 Uiso 1 1 calc R . .
C13 C 0.14609(19) 0.10797(14) 0.63348(14) 0.0186(5) Uani 1 1 d . . .
C14 C 0.13107(19) 0.07452(13) 0.55834(13) 0.0166(5) Uani 1 1 d . . .
H14A H 0.0573 0.0630 0.5331 0.020 Uiso 1 1 calc R . .
H14B H 0.1709 0.0299 0.5656 0.020 Uiso 1 1 calc R . .
C15 C 0.30968(18) 0.14802(13) 0.55293(14) 0.0176(5) Uani 1 1 d . . .
H15A H 0.3214 0.1379 0.6057 0.021 Uiso 1 1 calc R . .
H15B H 0.3492 0.1125 0.5360 0.021 Uiso 1 1 calc R . .
C16 C 0.35493(19) 0.22027(14) 0.54870(13) 0.0188(5) Uani 1 1 d . . .
C161 C 0.4632(2) 0.21761(17) 0.54684(16) 0.0273(6) Uani 1 1 d . . .
H16A H 0.4748 0.2588 0.5199 0.041 Uiso 1 1 calc R . .
H16B H 0.4720 0.1742 0.5219 0.041 Uiso 1 1 calc R . .
H16C H 0.5129 0.2181 0.5976 0.041 Uiso 1 1 calc R . .
C171 C 0.3625(2) 0.35184(16) 0.55543(18) 0.0329(7) Uani 1 1 d . . .
H17A H 0.4180 0.3577 0.6034 0.049 Uiso 1 1 calc R . .
H17B H 0.3124 0.3903 0.5481 0.049 Uiso 1 1 calc R . .
H17C H 0.3915 0.3530 0.5157 0.049 Uiso 1 1 calc R . .
C17 C 0.3090(2) 0.28116(14) 0.55400(14) 0.0196(5) Uani 1 1 d . . .
C18 C 0.20693(19) 0.28643(13) 0.56702(14) 0.0184(5) Uani 1 1 d . . .
H18A H 0.1845 0.3365 0.5600 0.022 Uiso 1 1 calc R . .
H18B H 0.2200 0.2745 0.6195 0.022 Uiso 1 1 calc R . .
C21 C 0.20649(18) 0.07706(13) 0.38729(13) 0.0148(4) Uani 1 1 d . . .
C22 C 0.28652(19) 0.10488(13) 0.36612(13) 0.0163(5) Uani 1 1 d . . .
C24 C 0.3269(2) -0.01340(14) 0.33397(14) 0.0218(5) Uani 1 1 d . . .
C23 C 0.3453(2) 0.05888(14) 0.34050(14) 0.0210(5) Uani 1 1 d . . .
H23 H 0.3999 0.0777 0.3270 0.025 Uiso 1 1 calc R . .
C25 C 0.2454(2) -0.03922(14) 0.35292(14) 0.0217(5) Uani 1 1 d . . .
H25 H 0.2303 -0.0884 0.3474 0.026 Uiso 1 1 calc R . .
C26 C 0.18511(19) 0.00414(13) 0.37970(13) 0.0169(5) Uani 1 1 d . . .
C221 C 0.3104(2) 0.18281(13) 0.36836(14) 0.0198(5) Uani 1 1 d . . .
H22A H 0.2942 0.2005 0.3178 0.030 Uiso 1 1 calc R . .
H22B H 0.3837 0.1904 0.3965 0.030 Uiso 1 1 calc R . .
H22C H 0.2687 0.2082 0.3923 0.030 Uiso 1 1 calc R . .
C241 C 0.3942(3) -0.06212(16) 0.30793(19) 0.0344(7) Uani 1 1 d . . .
H24A H 0.3631 -0.1093 0.2986 0.052 Uiso 1 1 calc R . .
H24B H 0.4628 -0.0652 0.3462 0.052 Uiso 1 1 calc R . .
H24C H 0.4002 -0.0434 0.2622 0.052 Uiso 1 1 calc R . .
C261 C 0.0986(2) -0.02817(14) 0.39935(15) 0.0218(5) Uani 1 1 d . . .
H26A H 0.0712 -0.0693 0.3677 0.033 Uiso 1 1 calc R . .
H26B H 0.0436 0.0068 0.3918 0.033 Uiso 1 1 calc R . .
H26C H 0.1245 -0.0430 0.4513 0.033 Uiso 1 1 calc R . .
C31 C 0.01029(19) 0.33262(13) 0.41916(13) 0.0168(5) Uani 1 1 d . . .
C32 C 0.0711(2) 0.38167(13) 0.39833(14) 0.0195(5) Uani 1 1 d . . .
C33 C 0.0411(2) 0.45282(14) 0.38974(14) 0.0227(5) Uani 1 1 d . . .
H33 H 0.0831 0.4863 0.3768 0.027 Uiso 1 1 calc R . .
C34 C -0.0487(2) 0.47571(14) 0.39966(14) 0.0229(5) Uani 1 1 d . . .
C35 C -0.1092(2) 0.42585(14) 0.41821(15) 0.0234(5) Uani 1 1 d . . .
H35 H -0.1713 0.4408 0.4243 0.028 Uiso 1 1 calc R . .
C36 C -0.0817(2) 0.35440(14) 0.42832(14) 0.0207(5) Uani 1 1 d . . .
C321 C 0.1653(2) 0.35926(15) 0.38253(16) 0.0260(6) Uani 1 1 d . . .
H32A H 0.1446 0.3373 0.3334 0.039 Uiso 1 1 calc R . .
H32B H 0.2045 0.3251 0.4200 0.039 Uiso 1 1 calc R . .
H32C H 0.2084 0.4007 0.3838 0.039 Uiso 1 1 calc R . .
C341 C -0.0792(3) 0.55271(15) 0.39270(17) 0.0308(7) Uani 1 1 d . . .
H34A H -0.1524 0.5571 0.3624 0.046 Uiso 1 1 calc R . .
H34B H -0.0377 0.5787 0.3691 0.046 Uiso 1 1 calc R . .
H34C H -0.0674 0.5724 0.4420 0.046 Uiso 1 1 calc R . .
C361 C -0.1517(2) 0.30477(15) 0.45000(17) 0.0265(6) Uani 1 1 d . . .
H36A H -0.1350 0.2558 0.4420 0.040 Uiso 1 1 calc R . .
H36B H -0.2237 0.3146 0.4197 0.040 Uiso 1 1 calc R . .
H36C H -0.1421 0.3116 0.5024 0.040 Uiso 1 1 calc R . .
C1S C 0.1531(2) 0.37454(17) -0.11469(17) 0.0313(6) Uani 1 1 d U . .
H1S H 0.2280 0.3654 -0.1044 0.038 Uiso 1 1 calc R A 1
Cl1A Cl 0.1420(3) 0.4259(3) -0.0422(4) 0.0459(9) Uani 0.83(5) 1 d PU B 1
Cl1B Cl 0.0896(7) 0.2911(4) -0.1216(4) 0.0320(7) Uani 0.83(5) 1 d PU B 1
Cl1C Cl 0.1029(6) 0.4190(5) -0.2003(4) 0.0387(11) Uani 0.83(5) 1 d PU B 1
Cl6A Cl 0.1414(18) 0.4208(11) -0.0360(16) 0.043(4) Uani 0.17(5) 1 d PU B 2
Cl6B Cl 0.101(3) 0.300(2) -0.116(2) 0.039(4) Uani 0.17(5) 1 d PU B 2
Cl6C Cl 0.100(3) 0.430(3) -0.192(2) 0.039(5) Uani 0.17(5) 1 d PU B 2
C2S C 0.2497(3) 0.18720(19) 0.1332(2) 0.0394(8) Uani 1 1 d U . .
H2S H 0.2136 0.1884 0.1700 0.047 Uiso 1 1 calc R C 1
Cl2A Cl 0.3701(8) 0.1526(7) 0.1735(6) 0.061(2) Uani 0.521(17) 1 d PU D 1
Cl2C Cl 0.2533(6) 0.2718(3) 0.0990(5) 0.0524(16) Uani 0.521(17) 1 d PU D 1
Cl2B Cl 0.1754(3) 0.13235(16) 0.0531(2) 0.0405(11) Uani 0.521(17) 1 d PU D 1
Cl5A Cl 0.3839(8) 0.1676(8) 0.1840(6) 0.0517(18) Uani 0.479(17) 1 d PU D 2
Cl5B Cl 0.1920(5) 0.1217(4) 0.0821(9) 0.119(2) Uani 0.479(17) 1 d PU D 2
Cl5C Cl 0.2415(6) 0.2683(4) 0.0885(5) 0.0444(13) Uani 0.479(17) 1 d PU D 2
C3S C 0.0458(3) -0.07654(17) 0.1624(2) 0.0405(8) Uani 1 1 d U . .
H3S H 0.0501 -0.0562 0.2113 0.049 Uiso 0.540(5) 1 calc PR E 1
Cl3A Cl 0.1197(5) -0.1602(3) 0.1836(3) 0.0380(8) Uani 0.540(5) 1 d PU E 1
Cl3B Cl -0.0770(3) -0.0925(2) 0.1179(3) 0.0712(11) Uani 0.540(5) 1 d PU E 1
Cl3C Cl 0.1077(2) -0.01803(10) 0.12526(17) 0.0547(9) Uani 0.540(5) 1 d PU E 1
H3P H 0.072(7) -0.044(5) 0.200(5) 0.066 Uiso 0.460(5) 1 d P E 2
Cl4A Cl 0.0972(6) -0.1546(5) 0.1686(5) 0.063(2) Uani 0.460(5) 1 d PU E 2
Cl4B Cl -0.0945(3) -0.0829(3) 0.1423(3) 0.0519(9) Uani 0.460(5) 1 d PU E 2
Cl4C Cl 0.0444(3) -0.03309(12) 0.0730(2) 0.0582(10) Uani 0.460(5) 1 d PU E 2

loop_
_atom_site_aniso_label
_atom_site_aniso_U_11
_atom_site_aniso_U_22
_atom_site_aniso_U_33
_atom_site_aniso_U_23
_atom_site_aniso_U_13
_atom_site_aniso_U_12
Mo1 0.01717(10) 0.01552(10) 0.01298(9) -0.00117(8) 0.00208(7) 0.00474(8)
C1 0.0241(14) 0.0519(19) 0.0182(13) 0.0051(13) 0.0058(11) 0.0156(14)
O1 0.0361(13) 0.106(2) 0.0281(12) 0.0238(14) 0.0212(11) 0.0206(14)
C2 0.048(2) 0.0332(17) 0.0238(15) -0.0031(13) -0.0037(13) 0.0269(15)
O2 0.111(3) 0.0647(19) 0.0389(15) -0.0272(14) -0.0225(16) 0.0604(19)
C3 0.0300(16) 0.0323(16) 0.0263(15) 0.0033(12) -0.0033(12) -0.0010(13)
C4 0.0202(13) 0.0343(15) 0.0226(13) 0.0016(12) 0.0024(11) 0.0108(12)
C5 0.0297(15) 0.0293(15) 0.0187(13) -0.0025(11) 0.0041(11) 0.0083(12)
Cl1 0.0149(3) 0.0183(3) 0.0234(3) 0.0011(2) 0.0029(2) -0.0012(2)
P1 0.0129(3) 0.0137(3) 0.0140(3) -0.0009(2) 0.0050(2) -0.0001(2)
P2 0.0122(3) 0.0132(3) 0.0131(3) 0.0000(2) 0.0043(2) 0.0001(2)
N1 0.0174(10) 0.0123(9) 0.0141(9) 0.0005(7) 0.0051(8) 0.0017(8)
N2 0.0141(9) 0.0136(9) 0.0142(9) 0.0002(7) 0.0053(8) 0.0015(7)
C11 0.0149(11) 0.0211(12) 0.0182(12) -0.0003(9) 0.0076(9) 0.0017(9)
C12 0.0158(11) 0.0236(12) 0.0161(11) 0.0001(10) 0.0069(9) -0.0033(10)
C121 0.0221(13) 0.0363(15) 0.0194(13) -0.0027(11) 0.0106(11) 0.0007(12)
C131 0.0306(15) 0.0299(15) 0.0201(13) 0.0043(11) 0.0083(11) 0.0044(12)
C13 0.0186(12) 0.0228(12) 0.0158(11) 0.0016(10) 0.0078(9) -0.0044(10)
C14 0.0184(12) 0.0154(11) 0.0165(11) 0.0018(9) 0.0066(9) -0.0018(9)
C15 0.0139(11) 0.0211(12) 0.0169(11) 0.0001(9) 0.0044(9) 0.0024(9)
C16 0.0132(11) 0.0275(13) 0.0157(11) -0.0031(10) 0.0050(9) -0.0048(10)
C161 0.0162(12) 0.0381(16) 0.0304(15) -0.0038(12) 0.0116(11) -0.0036(11)
C171 0.0335(16) 0.0293(15) 0.0408(17) -0.0073(13) 0.0190(14) -0.0147(13)
C17 0.0201(12) 0.0213(12) 0.0189(12) -0.0033(10) 0.0086(10) -0.0063(10)
C18 0.0182(12) 0.0175(12) 0.0198(12) -0.0050(9) 0.0068(10) -0.0032(9)
C21 0.0150(11) 0.0161(11) 0.0123(10) -0.0001(9) 0.0036(9) 0.0021(9)
C22 0.0180(11) 0.0172(11) 0.0141(11) -0.0008(9) 0.0060(9) -0.0013(9)
C24 0.0236(13) 0.0230(13) 0.0205(12) -0.0025(10) 0.0099(10) 0.0049(10)
C23 0.0204(12) 0.0246(13) 0.0208(12) -0.0005(10) 0.0110(10) 0.0014(10)
C25 0.0278(14) 0.0156(12) 0.0224(13) -0.0024(10) 0.0096(11) 0.0011(10)
C26 0.0180(12) 0.0161(11) 0.0150(11) -0.0016(9) 0.0039(9) -0.0003(9)
C221 0.0212(12) 0.0196(12) 0.0218(12) -0.0007(10) 0.0115(10) -0.0036(10)
C241 0.0400(18) 0.0292(15) 0.0422(18) -0.0057(13) 0.0246(15) 0.0067(13)
C261 0.0235(13) 0.0172(12) 0.0257(13) -0.0025(10) 0.0099(11) -0.0030(10)
C31 0.0195(12) 0.0144(11) 0.0154(11) -0.0008(9) 0.0048(9) 0.0037(9)
C32 0.0242(13) 0.0169(12) 0.0188(12) 0.0006(9) 0.0091(10) 0.0024(10)
C33 0.0320(15) 0.0163(12) 0.0208(13) 0.0010(10) 0.0102(11) 0.0023(10)
C34 0.0308(14) 0.0176(12) 0.0186(12) 0.0005(10) 0.0064(11) 0.0064(11)
C35 0.0228(13) 0.0233(13) 0.0241(13) -0.0008(11) 0.0083(11) 0.0091(11)
C36 0.0202(12) 0.0206(12) 0.0200(12) 0.0008(10) 0.0054(10) 0.0033(10)
C321 0.0324(15) 0.0200(13) 0.0330(15) 0.0048(11) 0.0208(13) 0.0029(11)
C341 0.0440(18) 0.0199(13) 0.0296(15) 0.0009(11) 0.0143(13) 0.0113(12)
C361 0.0167(12) 0.0276(14) 0.0362(16) 0.0028(12) 0.0104(11) 0.0046(11)
C1S 0.0182(13) 0.0412(17) 0.0344(16) -0.0055(13) 0.0091(12) -0.0053(12)
Cl1A 0.0400(16) 0.056(2) 0.0384(15) -0.0213(14) 0.0103(10) -0.0106(12)
Cl1B 0.0263(14) 0.0302(13) 0.0405(13) -0.0074(9) 0.0128(9) -0.0065(9)
Cl1C 0.0320(14) 0.049(2) 0.0353(12) 0.0015(11) 0.0113(10) -0.0081(11)
Cl6A 0.075(12) 0.022(7) 0.035(5) -0.004(5) 0.024(6) 0.000(5)
Cl6B 0.023(7) 0.029(5) 0.062(9) -0.013(4) 0.013(5) -0.002(5)
Cl6C 0.026(5) 0.052(11) 0.048(8) 0.004(7) 0.025(5) -0.006(5)
C2S 0.0347(17) 0.0455(19) 0.0464(19) 0.0041(15) 0.0245(15) -0.0002(15)
Cl2A 0.045(3) 0.081(4) 0.054(3) 0.029(3) 0.013(2) 0.021(3)
Cl2C 0.052(2) 0.0204(15) 0.080(3) -0.0155(17) 0.0176(19) -0.0009(14)
Cl2B 0.0408(14) 0.0340(11) 0.0488(17) -0.0040(9) 0.0183(11) -0.0147(9)
Cl5A 0.0286(16) 0.086(5) 0.042(2) 0.026(3) 0.0148(18) 0.008(2)
Cl5B 0.089(3) 0.071(3) 0.153(7) -0.020(4) -0.015(4) -0.045(2)
Cl5C 0.040(2) 0.052(3) 0.0490(19) 0.0115(19) 0.0257(18) 0.0190(19)
C3S 0.0415(19) 0.0253(15) 0.067(2) -0.0125(15) 0.0346(18) -0.0074(14)
Cl3A 0.044(2) 0.0181(11) 0.0601(15) -0.0022(10) 0.0286(15) 0.0085(11)
Cl3B 0.0344(16) 0.0481(13) 0.103(3) -0.0058(18) -0.0110(14) -0.0072(12)
Cl3C 0.0667(16) 0.0318(9) 0.089(2) 0.0145(10) 0.0573(16) 0.0067(9)
Cl4A 0.050(3) 0.029(2) 0.120(5) -0.003(2) 0.043(3) 0.0036(18)
Cl4B 0.0309(12) 0.056(2) 0.074(2) 0.0106(16) 0.0253(12) -0.0092(12)
Cl4C 0.081(2) 0.0400(11) 0.080(2) -0.0053(11) 0.061(2) -0.0134(11)

loop_
_atom_type_symbol
_atom_type_description
_atom_type_scat_dispersion_real
_atom_type_scat_dispersion_imag
_atom_type_scat_source
C C 0.0033 0.0016 'International Tables Vol C Tables 4.2.6.8 and 6.1.1.4'
H H 0.0000 0.0000 'International Tables Vol C Tables 4.2.6.8 and 6.1.1.4'
N N 0.0061 0.0033 'International Tables Vol C Tables 4.2.6.8 and 6.1.1.4'
O O 0.0106 0.0060 'International Tables Vol C Tables 4.2.6.8 and 6.1.1.4'
P P 0.1023 0.0942 'International Tables Vol C Tables 4.2.6.8 and 6.1.1.4'
Cl Cl 0.1484 0.1585 'International Tables Vol C Tables 4.2.6.8 and 6.1.1.4'
Mo Mo -1.6832 0.6857 'International Tables Vol C Tables 4.2.6.8 and 6.1.1.4'

loop_
_geom_angle_atom_site_label_1
_geom_angle_atom_site_label_2
_geom_angle_atom_site_label_3
_geom_angle
C1 Mo1 C2 78.40(16)
C1 Mo1 C4 100.82(12)
C2 Mo1 C4 100.58(12)
C1 Mo1 N2 92.62(10)
C2 Mo1 N2 87.69(10)
C4 Mo1 N2 165.37(9)
C1 Mo1 N1 102.36(11)
C2 Mo1 N1 169.23(10)
C4 Mo1 N1 89.87(9)
N2 Mo1 N1 81.54(7)
C1 Mo1 C3 103.61(12)
C2 Mo1 C3 66.31(13)
C4 Mo1 C3 36.10(11)
N2 Mo1 C3 145.20(10)
N1 Mo1 C3 123.29(10)
C1 Mo1 C5 68.23(12)
C2 Mo1 C5 105.94(11)
C4 Mo1 C5 35.31(11)
N2 Mo1 C5 152.93(10)
N1 Mo1 C5 84.10(9)
C3 Mo1 C5 61.03(11)
C1 Mo1 Cl1 173.12(10)
C2 Mo1 Cl1 95.55(12)
C4 Mo1 Cl1 83.40(8)
N2 Mo1 Cl1 83.80(5)
N1 Mo1 Cl1 82.97(5)
C3 Mo1 Cl1 76.56(9)
C5 Mo1 Cl1 117.06(8)
O1 C1 Mo1 173.1(3)
O2 C2 Mo1 175.3(4)
C4 C3 Mo1 67.70(16)
C5 C4 C3 115.6(3)
C5 C4 Mo1 76.93(17)
C3 C4 Mo1 76.20(17)
C4 C5 Mo1 67.75(16)
N1 P1 C18 116.75(12)
N1 P1 C11 121.38(11)
C18 P1 C11 104.73(12)
N1 P1 P2 105.98(8)
C18 P1 P2 103.18(9)
C11 P1 P2 102.45(9)
N2 P2 C14 123.35(11)
N2 P2 C15 115.65(11)
C14 P2 C15 104.13(12)
N2 P2 P1 103.91(8)
C14 P2 P1 102.75(9)
C15 P2 P1 104.92(9)
C31 N1 P1 116.11(16)
C31 N1 Mo1 126.26(15)
P1 N1 Mo1 117.46(10)
C21 N2 P2 118.23(16)
C21 N2 Mo1 121.41(15)
P2 N2 Mo1 120.17(11)
C12 C11 P1 110.65(17)
C13 C12 C11 122.5(2)
C13 C12 C121 124.6(2)
C11 C12 C121 112.9(2)
C12 C13 C131 124.9(2)
C12 C13 C14 121.4(2)
C131 C13 C14 113.7(2)
C13 C14 P2 110.82(17)
C16 C15 P2 117.83(17)
C17 C16 C161 122.1(2)
C17 C16 C15 123.8(2)
C161 C16 C15 113.7(2)
C16 C17 C18 124.2(2)
C16 C17 C171 121.1(2)
C18 C17 C171 114.4(2)
C17 C18 P1 118.21(17)
C26 C21 C22 119.6(2)
C26 C21 N2 120.5(2)
C22 C21 N2 119.8(2)
C23 C22 C21 119.0(2)
C23 C22 C221 118.1(2)
C21 C22 C221 122.9(2)
C23 C24 C25 117.5(2)
C23 C24 C241 120.9(3)
C25 C24 C241 121.5(3)
C24 C23 C22 122.3(2)
C24 C25 C26 122.5(2)
C25 C26 C21 119.0(2)
C25 C26 C261 119.1(2)
C21 C26 C261 121.9(2)
C32 C31 C36 120.2(2)
C32 C31 N1 119.2(2)
C36 C31 N1 120.6(2)
C33 C32 C31 119.1(2)
C33 C32 C321 119.3(2)
C31 C32 C321 121.5(2)
C34 C33 C32 121.7(3)
C35 C34 C33 118.2(2)
C35 C34 C341 120.2(3)
C33 C34 C341 121.6(3)
C34 C35 C36 122.2(3)
C35 C36 C31 118.6(2)
C35 C36 C361 118.0(2)
C31 C36 C361 123.3(2)
Cl6B C1S Cl1A 110.0(12)
Cl6B C1S Cl6C 118(2)
Cl1A C1S Cl6C 102.5(18)
Cl6B C1S Cl1C 112.4(14)
Cl1A C1S Cl1C 111.5(3)
Cl6C C1S Cl1C 9.1(19)
Cl6B C1S Cl1B 3.3(15)
Cl1A C1S Cl1B 111.7(4)
Cl6C C1S Cl1B 114.7(16)
Cl1C C1S Cl1B 109.1(4)
Cl6B C1S Cl6A 105.8(15)
Cl1A C1S Cl6A 4.7(9)
Cl6C C1S Cl6A 106.7(18)
Cl1C C1S Cl6A 115.7(8)
Cl1B C1S Cl6A 107.7(9)
Cl5B C2S Cl2A 100.4(5)
Cl5B C2S Cl2C 123.4(6)
Cl2A C2S Cl2C 111.9(5)
Cl5B C2S Cl5C 116.3(6)
Cl2A C2S Cl5C 116.6(5)
Cl2C C2S Cl5C 7.3(5)
Cl5B C2S Cl5A 111.7(5)
Cl2A C2S Cl5A 11.3(8)
Cl2C C2S Cl5A 103.5(5)
Cl5C C2S Cl5A 109.0(5)
Cl5B C2S Cl2B 17.0(6)
Cl2A C2S Cl2B 109.7(5)
Cl2C C2S Cl2B 106.4(3)
Cl5C C2S Cl2B 99.3(3)
Cl5A C2S Cl2B 120.3(5)
Cl4A C3S Cl3B 102.6(4)
Cl4A C3S Cl3C 110.4(4)
Cl3B C3S Cl3C 118.7(3)
Cl4A C3S Cl4B 111.0(4)
Cl3B C3S Cl4B 19.6(2)
Cl3C C3S Cl4B 126.9(3)
Cl4A C3S Cl3A 9.3(5)
Cl3B C3S Cl3A 110.5(3)
Cl3C C3S Cl3A 109.1(3)
Cl4B C3S Cl3A 116.8(3)
Cl4A C3S Cl4C 108.9(4)
Cl3B C3S Cl4C 85.6(3)
Cl3C C3S Cl4C 35.54(12)
Cl4B C3S Cl4C 99.2(3)
Cl3A C3S Cl4C 113.5(3)

loop_
_geom_bond_atom_site_label_1
_geom_bond_atom_site_label_2
_geom_bond_distance
Mo1 C1 1.918(3)
Mo1 C2 1.949(3)
Mo1 C4 2.218(3)
Mo1 N2 2.244(2)
Mo1 N1 2.317(2)
Mo1 C3 2.328(3)
Mo1 C5 2.334(3)
Mo1 Cl1 2.6213(7)
C1 O1 1.166(4)
C2 O2 1.138(4)
C3 C4 1.412(4)
C4 C5 1.385(4)
P1 N1 1.600(2)
P1 C18 1.814(2)
P1 C11 1.829(2)
P1 P2 2.1525(9)
P2 N2 1.605(2)
P2 C14 1.817(2)
P2 C15 1.820(2)
N1 C31 1.450(3)
N2 C21 1.446(3)
C11 C12 1.512(3)
C12 C13 1.341(4)
C12 C121 1.514(3)
C131 C13 1.504(4)
C13 C14 1.526(3)
C15 C16 1.517(4)
C16 C17 1.336(4)
C16 C161 1.512(3)
C171 C17 1.523(4)
C17 C18 1.522(4)
C21 C26 1.407(3)
C21 C22 1.409(3)
C22 C23 1.393(3)
C22 C221 1.507(3)
C24 C23 1.388(4)
C24 C25 1.389(4)
C24 C241 1.514(4)
C25 C26 1.391(3)
C26 C261 1.506(4)
C31 C32 1.401(4)
C31 C36 1.407(3)
C32 C33 1.400(3)
C32 C321 1.500(4)
C33 C34 1.391(4)
C34 C35 1.387(4)
C34 C341 1.508(4)
C35 C36 1.398(4)
C36 C361 1.508(4)
C1S Cl6B 1.59(4)
C1S Cl1A 1.751(6)
C1S Cl6C 1.76(3)
C1S Cl1C 1.764(7)
C1S Cl1B 1.787(9)
C1S Cl6A 1.81(3)
C2S Cl5B 1.609(7)
C2S Cl2A 1.704(11)
C2S Cl2C 1.737(7)
C2S Cl5C 1.741(8)
C2S Cl5A 1.810(11)
C2S Cl2B 1.845(5)
C3S Cl4A 1.625(8)
C3S Cl3B 1.643(5)
C3S Cl3C 1.702(4)
C3S Cl4B 1.846(5)
C3S Cl3A 1.850(6)
C3S Cl4C 1.903(5)
